data_4516046
loop_
_publ_author_name
'Mishra, Vishwesh'
'Thirupathi, Natesan'

_publ_section_title
;
 Critical Role of Anions in Platinum(II) Precursors upon the Structural
 Motifs of Six-Membered Cycloplatinated
 <i>N</i>,<i>N</i>',<i>N</i>&#x2033;-Triarylguanidines.
;
_journal_issue 6
_journal_name_full 'ACS omega'
_journal_page_first 6075
_journal_page_last 6090
_journal_paper_doi 10.1021/acsomega.8b00782
_journal_volume 3
_journal_year 2018
_chemical_formula_moiety 'C26 H28 F3 N3 O6 Pt S'
_chemical_formula_sum 'C26 H28 F3 N3 O6 Pt S'
_chemical_formula_weight 762.66
_space_group_crystal_system orthorhombic
_space_group_IT_number 61
_space_group_name_Hall '-P 2ac 2ab'
_space_group_name_H-M_alt 'P b c a'
_atom_sites_solution_hydrogens geom
_audit_creation_method SHELXL-2017/1
_cell_angle_alpha 90
_cell_angle_beta 90
_cell_angle_gamma 90
_cell_formula_units_Z 8
_cell_length_a 20.8435(6)
_cell_length_b 7.8008(2)
_cell_length_c 34.8632(11)
_cell_measurement_reflns_used 15061
_cell_measurement_temperature 298(2)
_cell_measurement_theta_max 27.1740
_cell_measurement_theta_min 3.2410
_cell_volume 5668.6(3)
_computing_cell_refinement
;
CrysAlisPro, Agilent Technologies,
Version 1.171.36.32 (release 02-08-2013 CrysAlis171 .NET)
(compiled Aug  2 2013,16:46:58)
;
_computing_data_collection
;
CrysAlisPro, Agilent Technologies,
Version 1.171.36.32 (release 02-08-2013 CrysAlis171 .NET)
(compiled Aug  2 2013,16:46:58)
;
_computing_data_reduction
;
CrysAlisPro, Agilent Technologies,
Version 1.171.36.32 (release 02-08-2013 CrysAlis171 .NET)
(compiled Aug  2 2013,16:46:58)
;
_computing_molecular_graphics Olex2
_computing_publication_material 'WINGX 2014'
_computing_structure_refinement 'SHELXL-2017/1 (Sheldrick, 2017)'
_computing_structure_solution 'SHELXS-2016 (Sheldrick, 2016)'
_diffrn_ambient_temperature 298(2)
_diffrn_detector_area_resol_mean 15.9853
_diffrn_measured_fraction_theta_full 0.999
_diffrn_measured_fraction_theta_max 0.999
_diffrn_measurement_device_type 'Xcalibur, Sapphire3'
_diffrn_measurement_method '\w scans'
_diffrn_radiation_type MoK\a
_diffrn_radiation_wavelength 0.71073
_diffrn_reflns_av_R_equivalents 0.0544
_diffrn_reflns_av_unetI/netI 0.0242
_diffrn_reflns_Laue_measured_fraction_full 0.999
_diffrn_reflns_Laue_measured_fraction_max 0.999
_diffrn_reflns_limit_h_max 26
_diffrn_reflns_limit_h_min -26
_diffrn_reflns_limit_k_max 9
_diffrn_reflns_limit_k_min -9
_diffrn_reflns_limit_l_max 43
_diffrn_reflns_limit_l_min -43
_diffrn_reflns_number 77060
_diffrn_reflns_point_group_measured_fraction_full 0.999
_diffrn_reflns_point_group_measured_fraction_max 0.999
_diffrn_reflns_theta_full 25.242
_diffrn_reflns_theta_max 26.372
_diffrn_reflns_theta_min 2.849
_diffrn_source 'Enhance (Mo) X-ray Source'
_exptl_absorpt_coefficient_mu 5.089
_exptl_absorpt_correction_T_max 1.00000
_exptl_absorpt_correction_T_min 0.51838
_exptl_absorpt_correction_type multi-scan
_exptl_absorpt_process_details
;
CrysAlisPro, Agilent Technologies,
Version 1.171.36.32 (release 02-08-2013 CrysAlis171 .NET)
(compiled Aug  2 2013,16:46:58)
Empirical absorption correction using spherical harmonics,
 implemented in SCALE3 ABSPACK scaling algorithm.
;
_exptl_crystal_colour Colorless
_exptl_crystal_density_diffrn 1.787
_exptl_crystal_density_method 'not measured'
_exptl_crystal_description Rhombic
_exptl_crystal_F_000 2992
_exptl_crystal_size_max 0.040
_exptl_crystal_size_mid 0.020
_exptl_crystal_size_min 0.020
_refine_diff_density_max 1.981
_refine_diff_density_min -2.247
_refine_diff_density_rms 0.105
_refine_ls_extinction_method none
_refine_ls_goodness_of_fit_ref 1.310
_refine_ls_hydrogen_treatment constr
_refine_ls_matrix_type full
_refine_ls_number_parameters 361
_refine_ls_number_reflns 5791
_refine_ls_number_restraints 0
_refine_ls_restrained_S_all 1.310
_refine_ls_R_factor_all 0.0658
_refine_ls_R_factor_gt 0.0564
_refine_ls_shift/su_max 0.000
_refine_ls_shift/su_mean 0.000
_refine_ls_structure_factor_coef Fsqd
_refine_ls_weighting_details 'w=1/[\s^2^(Fo^2^)+(0.0132P)^2^+31.8733P] where P=(Fo^2^+2Fc^2^)/3'
_refine_ls_weighting_scheme calc
_refine_ls_wR_factor_gt 0.0933
_refine_ls_wR_factor_ref 0.0959
_reflns_Friedel_coverage 0.000
_reflns_number_gt 5051
_reflns_number_total 5791
_reflns_threshold_expression 'I > 2\s(I)'
_cod_data_source_file ao8b00782_si_002.cif
_cod_data_source_block Complex-7
_cod_database_code 4516046
_shelx_shelxl_version_number 2017/1
_shelx_space_group_comment
;
The symmetry employed for this shelxl refinement is uniquely defined
by the following loop, which should always be used as a source of
symmetry information in preference to the above space-group names.
They are only intended as comments.
;
_shelx_estimated_absorpt_t_min 0.822
_shelx_estimated_absorpt_t_max 0.905

loop_
_space_group_symop_operation_xyz
'x, y, z'
'-x+1/2, -y, z+1/2'
'x+1/2, -y+1/2, -z'
'-x, y+1/2, -z+1/2'
'-x, -y, -z'
'x-1/2, y, -z-1/2'
'-x-1/2, y-1/2, z'
'x, -y-1/2, z-1/2'

loop_
_atom_site_label
_atom_site_type_symbol
_atom_site_fract_x
_atom_site_fract_y
_atom_site_fract_z
_atom_site_U_iso_or_equiv
_atom_site_adp_type
_atom_site_occupancy
_atom_site_site_symmetry_order
_atom_site_calc_flag
_atom_site_refinement_flags_posn
_atom_site_refinement_flags_adp
Pt1 Pt -0.06072(2) 0.02802(3) 0.14202(2) 0.03990(9) Uani 1 1 d . .
S1 S -0.15665(10) -0.0946(3) 0.14876(8) 0.0638(6) Uani 1 1 d . .
F1 F -0.1915(4) 0.2336(15) 0.0341(2) 0.166(4) Uani 1 1 d . .
F2 F -0.1527(6) 0.4778(12) 0.0431(2) 0.173(4) Uani 1 1 d . .
F3 F -0.0975(3) 0.2861(10) 0.01948(17) 0.113(2) Uani 1 1 d . .
O4 O 0.0636(3) 0.1378(8) 0.05761(16) 0.0674(16) Uani 1 1 d . .
O5 O 0.2294(3) 0.0858(13) 0.0783(2) 0.113(3) Uani 1 1 d . .
O6 O 0.1249(3) -0.1435(9) 0.23736(18) 0.0761(19) Uani 1 1 d . .
O1 O -0.2030(3) -0.0151(9) 0.1754(2) 0.091(2) Uani 1 1 d . .
O2 O -0.0882(2) 0.1271(7) 0.08679(15) 0.0504(13) Uani 1 1 d . .
O3 O -0.1448(3) 0.3433(9) 0.11250(18) 0.079(2) Uani 1 1 d . .
N1 N 0.0268(2) 0.1410(7) 0.13326(16) 0.0367(13) Uani 1 1 d . .
N2 N 0.1378(3) 0.1196(10) 0.1284(2) 0.067(2) Uani 1 1 d . .
H2 H 0.135193 0.170628 0.106591 0.080 Uiso 1 1 calc R U
N3 N 0.0825(3) -0.0513(8) 0.17127(17) 0.0466(15) Uani 1 1 d . .
H3 H 0.115151 -0.118570 0.171338 0.056 Uiso 1 1 calc R U
C1 C 0.0814(3) 0.0711(9) 0.1443(2) 0.0424(17) Uani 1 1 d . .
C2 C 0.0289(3) 0.2968(9) 0.1107(2) 0.0414(17) Uani 1 1 d . .
C3 C 0.0114(3) 0.4474(9) 0.1269(2) 0.0454(18) Uani 1 1 d . .
H3A H -0.000731 0.448637 0.152559 0.054 Uiso 1 1 calc R U
C4 C 0.0109(4) 0.5993(11) 0.1065(3) 0.062(2) Uani 1 1 d . .
H4 H -0.000575 0.701906 0.118231 0.074 Uiso 1 1 calc R U
C5 C 0.0282(4) 0.5941(12) 0.0680(3) 0.068(3) Uani 1 1 d . .
H5 H 0.028009 0.694708 0.053641 0.081 Uiso 1 1 calc R U
C6 C 0.0453(4) 0.4439(12) 0.0509(3) 0.059(2) Uani 1 1 d . .
H6 H 0.056667 0.442433 0.025142 0.071 Uiso 1 1 calc R U
C7 C 0.0458(3) 0.2935(11) 0.0719(2) 0.0481(19) Uani 1 1 d . .
C8 C 0.0807(6) 0.1263(17) 0.0184(3) 0.110(4) Uani 1 1 d . .
H8A H 0.092009 0.010111 0.012357 0.165 Uiso 1 1 calc R U
H8B H 0.044969 0.161007 0.002816 0.165 Uiso 1 1 calc R U
H8C H 0.116604 0.199970 0.013386 0.165 Uiso 1 1 calc R U
C9 C 0.2001(4) 0.0971(11) 0.1429(3) 0.056(2) Uani 1 1 d . .
C10 C 0.2162(4) 0.0983(12) 0.1807(3) 0.065(2) Uani 1 1 d . .
H10 H 0.184216 0.112730 0.199069 0.078 Uiso 1 1 calc R U
C11 C 0.2800(5) 0.0783(12) 0.1926(3) 0.076(3) Uani 1 1 d . .
H11 H 0.290223 0.073930 0.218563 0.091 Uiso 1 1 calc R U
C12 C 0.3268(5) 0.0653(12) 0.1653(4) 0.082(3) Uani 1 1 d . .
H12 H 0.369290 0.054311 0.173001 0.099 Uiso 1 1 calc R U
C13 C 0.3127(4) 0.0680(14) 0.1272(4) 0.082(3) Uani 1 1 d . .
H13 H 0.345189 0.059609 0.109018 0.099 Uiso 1 1 calc R U
C14 C 0.2496(4) 0.0835(14) 0.1158(3) 0.076(3) Uani 1 1 d . .
C15 C 0.2767(6) 0.079(3) 0.0490(4) 0.181(9) Uani 1 1 d . .
H15A H 0.256206 0.081605 0.024379 0.272 Uiso 1 1 calc R U
H15B H 0.304825 0.175951 0.051424 0.272 Uiso 1 1 calc R U
H15C H 0.301038 -0.024756 0.051530 0.272 Uiso 1 1 calc R U
C16 C 0.0353(4) -0.0806(9) 0.1996(2) 0.0420(17) Uani 1 1 d . .
C17 C -0.0299(4) -0.0587(8) 0.1931(2) 0.0429(17) Uani 1 1 d . .
C18 C -0.0703(4) -0.0867(11) 0.2244(2) 0.063(2) Uani 1 1 d . .
H18 H -0.114227 -0.070108 0.221520 0.075 Uiso 1 1 calc R U
C19 C -0.0465(5) -0.1385(12) 0.2593(3) 0.075(3) Uani 1 1 d . .
H19 H -0.074846 -0.158025 0.279485 0.090 Uiso 1 1 calc R U
C20 C 0.0183(5) -0.1620(11) 0.2651(2) 0.071(3) Uani 1 1 d . .
H20 H 0.033608 -0.198968 0.288779 0.086 Uiso 1 1 calc R U
C21 C 0.0599(4) -0.1299(9) 0.2355(2) 0.053(2) Uani 1 1 d . .
C22 C 0.1549(6) -0.1663(13) 0.2731(3) 0.090(3) Uani 1 1 d . .
H22A H 0.200467 -0.173538 0.269492 0.135 Uiso 1 1 calc R U
H22B H 0.145053 -0.070920 0.289422 0.135 Uiso 1 1 calc R U
H22C H 0.139607 -0.270223 0.284659 0.135 Uiso 1 1 calc R U
C23 C -0.1499(5) -0.3149(12) 0.1607(4) 0.098(4) Uani 1 1 d . .
H23A H -0.119964 -0.369107 0.143654 0.147 Uiso 1 1 calc R U
H23B H -0.135031 -0.325906 0.186635 0.147 Uiso 1 1 calc R U
H23C H -0.191103 -0.368845 0.158249 0.147 Uiso 1 1 calc R U
C24 C -0.1953(5) -0.1155(17) 0.1042(3) 0.111(4) Uani 1 1 d . .
H24A H -0.166462 -0.166966 0.086107 0.166 Uiso 1 1 calc R U
H24B H -0.232586 -0.186588 0.107079 0.166 Uiso 1 1 calc R U
H24C H -0.207964 -0.004324 0.095160 0.166 Uiso 1 1 calc R U
C25 C -0.1220(4) 0.2578(12) 0.0862(2) 0.053(2) Uani 1 1 d . .
C26 C -0.1402(5) 0.3161(16) 0.0458(3) 0.077(3) Uani 1 1 d . .

loop_
_atom_site_aniso_label
_atom_site_aniso_U_11
_atom_site_aniso_U_22
_atom_site_aniso_U_33
_atom_site_aniso_U_23
_atom_site_aniso_U_13
_atom_site_aniso_U_12
Pt1 0.03271(14) 0.03694(14) 0.05007(17) -0.00216(13) 0.00501(12) 0.00033(12)
S1 0.0399(11) 0.0553(12) 0.0961(18) -0.0107(12) 0.0123(11) -0.0087(9)
F1 0.114(6) 0.281(12) 0.103(5) 0.051(7) -0.065(5) -0.070(7)
F2 0.287(13) 0.129(7) 0.103(6) 0.026(5) -0.021(7) 0.096(8)
F3 0.122(5) 0.158(7) 0.059(4) 0.019(4) 0.008(4) 0.011(5)
O4 0.075(4) 0.075(4) 0.052(4) -0.003(3) 0.009(3) 0.014(3)
O5 0.049(4) 0.203(9) 0.088(5) 0.054(6) 0.024(4) 0.014(5)
O6 0.071(4) 0.095(5) 0.062(4) 0.021(4) -0.013(3) 0.019(4)
O1 0.047(3) 0.091(5) 0.137(6) -0.021(5) 0.033(4) -0.006(4)
O2 0.041(3) 0.055(3) 0.054(3) -0.005(3) -0.001(2) 0.005(3)
O3 0.076(4) 0.094(5) 0.067(4) -0.012(4) -0.007(3) 0.032(4)
N1 0.026(3) 0.042(3) 0.042(3) 0.011(3) 0.004(2) 0.003(2)
N2 0.027(3) 0.098(6) 0.075(5) 0.041(4) 0.002(3) 0.006(4)
N3 0.038(3) 0.046(4) 0.055(4) 0.011(3) 0.005(3) 0.009(3)
C1 0.036(4) 0.046(4) 0.045(4) 0.009(3) 0.004(3) 0.003(3)
C2 0.023(3) 0.050(5) 0.052(5) 0.006(4) -0.002(3) 0.002(3)
C3 0.038(4) 0.044(5) 0.053(4) 0.002(4) 0.001(3) -0.003(3)
C4 0.042(5) 0.047(5) 0.096(7) 0.001(5) -0.005(5) -0.002(4)
C5 0.052(5) 0.062(6) 0.089(7) 0.037(6) -0.009(5) -0.005(5)
C6 0.050(5) 0.067(6) 0.059(5) 0.021(5) -0.003(4) -0.006(4)
C7 0.036(4) 0.061(5) 0.048(5) 0.004(4) 0.003(3) 0.001(3)
C8 0.145(11) 0.123(10) 0.062(7) -0.020(7) 0.019(7) 0.005(9)
C9 0.034(4) 0.062(5) 0.072(6) 0.021(5) 0.001(4) 0.004(4)
C10 0.043(5) 0.067(6) 0.085(7) 0.001(5) -0.005(5) 0.002(4)
C11 0.063(6) 0.060(6) 0.104(8) 0.000(5) -0.022(6) -0.003(5)
C12 0.042(5) 0.064(7) 0.140(11) 0.009(7) -0.015(6) 0.003(5)
C13 0.038(5) 0.092(8) 0.116(9) 0.031(7) 0.012(5) 0.006(5)
C14 0.038(5) 0.093(7) 0.098(7) 0.040(6) 0.009(5) 0.004(5)
C15 0.081(9) 0.35(3) 0.109(10) 0.068(15) 0.050(8) 0.025(13)
C16 0.050(4) 0.032(4) 0.044(4) 0.002(3) 0.010(3) 0.003(3)
C17 0.049(4) 0.024(4) 0.056(5) -0.002(3) 0.009(3) 0.000(3)
C18 0.063(6) 0.057(5) 0.068(6) 0.016(4) 0.025(5) 0.005(4)
C19 0.097(8) 0.059(6) 0.070(7) 0.019(5) 0.037(6) 0.014(5)
C20 0.114(9) 0.056(5) 0.044(5) 0.011(4) 0.012(5) 0.029(6)
C21 0.069(6) 0.036(4) 0.054(5) 0.006(3) 0.001(4) 0.010(4)
C22 0.120(9) 0.072(7) 0.078(7) -0.002(6) -0.037(7) 0.005(7)
C23 0.077(7) 0.056(6) 0.161(12) 0.003(7) 0.016(7) -0.025(5)
C24 0.064(7) 0.133(11) 0.135(11) -0.014(9) -0.017(7) -0.037(7)
C25 0.036(4) 0.068(6) 0.054(5) -0.006(4) -0.006(4) -0.003(4)
C26 0.066(7) 0.102(9) 0.064(7) 0.007(6) -0.010(5) 0.012(6)

loop_
_atom_type_symbol
_atom_type_description
_atom_type_scat_dispersion_real
_atom_type_scat_dispersion_imag
_atom_type_scat_source
C C 0.0033 0.0016 'International Tables Vol C Tables 4.2.6.8 and 6.1.1.4'
H H 0.0000 0.0000 'International Tables Vol C Tables 4.2.6.8 and 6.1.1.4'
N N 0.0061 0.0033 'International Tables Vol C Tables 4.2.6.8 and 6.1.1.4'
O O 0.0106 0.0060 'International Tables Vol C Tables 4.2.6.8 and 6.1.1.4'
F F 0.0171 0.0103 'International Tables Vol C Tables 4.2.6.8 and 6.1.1.4'
S S 0.1246 0.1234 'International Tables Vol C Tables 4.2.6.8 and 6.1.1.4'
Pt Pt -1.7033 8.3905 'International Tables Vol C Tables 4.2.6.8 and 6.1.1.4'

loop_
_geom_angle_atom_site_label_1
_geom_angle_atom_site_label_2
_geom_angle_atom_site_label_3
_geom_angle
C17 Pt1 N1 89.6(3)
C17 Pt1 O2 176.6(2)
N1 Pt1 O2 87.1(2)
C17 Pt1 S1 92.8(2)
N1 Pt1 S1 177.48(17)
O2 Pt1 S1 90.58(15)
O1 S1 C24 107.2(5)
O1 S1 C23 108.1(5)
C24 S1 C23 98.8(6)
O1 S1 Pt1 118.2(3)
C24 S1 Pt1 111.0(4)
C23 S1 Pt1 111.7(4)
C7 O4 C8 118.5(8)
C14 O5 C15 118.0(8)
C21 O6 C22 119.7(8)
C25 O2 Pt1 117.5(5)
C1 N1 C2 118.6(6)
C1 N1 Pt1 123.1(5)
C2 N1 Pt1 118.0(4)
C1 N2 C9 128.3(7)
C1 N2 H2 115.8
C9 N2 H2 115.8
C1 N3 C16 126.4(6)
C1 N3 H3 116.8
C16 N3 H3 116.8
N1 C1 N3 120.9(6)
N1 C1 N2 121.0(6)
N3 C1 N2 118.1(6)
C3 C2 C7 119.2(7)
C3 C2 N1 119.6(7)
C7 C2 N1 121.2(7)
C2 C3 C4 122.2(8)
C2 C3 H3A 118.9
C4 C3 H3A 118.9
C3 C4 C5 118.0(8)
C3 C4 H4 121.0
C5 C4 H4 121.0
C6 C5 C4 120.9(8)
C6 C5 H5 119.5
C4 C5 H5 119.5
C5 C6 C7 120.1(8)
C5 C6 H6 119.9
C7 C6 H6 119.9
O4 C7 C6 124.4(7)
O4 C7 C2 116.0(7)
C6 C7 C2 119.6(8)
O4 C8 H8A 109.5
O4 C8 H8B 109.5
H8A C8 H8B 109.5
O4 C8 H8C 109.5
H8A C8 H8C 109.5
H8B C8 H8C 109.5
C10 C9 C14 118.1(8)
C10 C9 N2 125.3(8)
C14 C9 N2 116.5(8)
C9 C10 C11 121.3(9)
C9 C10 H10 119.3
C11 C10 H10 119.3
C12 C11 C10 118.7(10)
C12 C11 H11 120.7
C10 C11 H11 120.7
C13 C12 C11 121.6(9)
C13 C12 H12 119.2
C11 C12 H12 119.2
C12 C13 C14 119.1(10)
C12 C13 H13 120.4
C14 C13 H13 120.4
O5 C14 C13 124.5(9)
O5 C14 C9 114.5(8)
C13 C14 C9 121.0(10)
O5 C15 H15A 109.5
O5 C15 H15B 109.5
H15A C15 H15B 109.5
O5 C15 H15C 109.5
H15A C15 H15C 109.5
H15B C15 H15C 109.5
C17 C16 C21 122.4(7)
C17 C16 N3 123.2(7)
C21 C16 N3 114.3(7)
C16 C17 C18 116.5(7)
C16 C17 Pt1 119.9(5)
C18 C17 Pt1 123.5(6)
C19 C18 C17 121.4(9)
C19 C18 H18 119.3
C17 C18 H18 119.3
C18 C19 C20 121.4(9)
C18 C19 H19 119.3
C20 C19 H19 119.3
C21 C20 C19 119.0(9)
C21 C20 H20 120.5
C19 C20 H20 120.5
O6 C21 C20 125.3(8)
O6 C21 C16 115.4(7)
C20 C21 C16 119.3(8)
O6 C22 H22A 109.5
O6 C22 H22B 109.5
H22A C22 H22B 109.5
O6 C22 H22C 109.5
H22A C22 H22C 109.5
H22B C22 H22C 109.5
S1 C23 H23A 109.5
S1 C23 H23B 109.5
H23A C23 H23B 109.5
S1 C23 H23C 109.5
H23A C23 H23C 109.5
H23B C23 H23C 109.5
S1 C24 H24A 109.5
S1 C24 H24B 109.5
H24A C24 H24B 109.5
S1 C24 H24C 109.5
H24A C24 H24C 109.5
H24B C24 H24C 109.5
O3 C25 O2 130.7(8)
O3 C25 C26 115.5(8)
O2 C25 C26 113.7(8)
F2 C26 F3 105.2(10)
F2 C26 F1 106.9(10)
F3 C26 F1 104.5(10)
F2 C26 C25 114.2(10)
F3 C26 C25 115.3(8)
F1 C26 C25 110.0(9)

loop_
_geom_bond_atom_site_label_1
_geom_bond_atom_site_label_2
_geom_bond_distance
Pt1 C17 2.012(8)
Pt1 N1 2.049(5)
Pt1 O2 2.152(5)
Pt1 S1 2.229(2)
S1 O1 1.477(6)
S1 C24 1.757(11)
S1 C23 1.774(10)
F1 C26 1.313(12)
F2 C26 1.291(13)
F3 C26 1.299(11)
O4 C7 1.364(10)
O4 C8 1.416(10)
O5 C14 1.376(11)
O5 C15 1.420(11)
O6 C21 1.360(10)
O6 C22 1.404(10)
O2 C25 1.240(9)
O3 C25 1.230(10)
N1 C1 1.318(8)
N1 C2 1.448(9)
N2 C1 1.355(9)
N2 C9 1.404(9)
N2 H2 0.8600
N3 C1 1.340(9)
N3 C16 1.413(9)
N3 H3 0.8600
C2 C3 1.354(10)
C2 C7 1.398(10)
C3 C4 1.381(11)
C3 H3A 0.9300
C4 C5 1.392(13)
C4 H4 0.9300
C5 C6 1.361(13)
C5 H5 0.9300
C6 C7 1.382(11)
C6 H6 0.9300
C8 H8A 0.9600
C8 H8B 0.9600
C8 H8C 0.9600
C9 C10 1.360(12)
C9 C14 1.403(12)
C10 C11 1.401(11)
C10 H10 0.9300
C11 C12 1.366(14)
C11 H11 0.9300
C12 C13 1.363(14)
C12 H12 0.9300
C13 C14 1.378(13)
C13 H13 0.9300
C15 H15A 0.9600
C15 H15B 0.9600
C15 H15C 0.9600
C16 C17 1.387(10)
C16 C21 1.405(10)
C17 C18 1.394(10)
C18 C19 1.376(12)
C18 H18 0.9300
C19 C20 1.379(13)
C19 H19 0.9300
C20 C21 1.373(12)
C20 H20 0.9300
C22 H22A 0.9600
C22 H22B 0.9600
C22 H22C 0.9600
C23 H23A 0.9600
C23 H23B 0.9600
C23 H23C 0.9600
C24 H24A 0.9600
C24 H24B 0.9600
C24 H24C 0.9600
C25 C26 1.527(12)

loop_
_geom_torsion_atom_site_label_1
_geom_torsion_atom_site_label_2
_geom_torsion_atom_site_label_3
_geom_torsion_atom_site_label_4
_geom_torsion
C2 N1 C1 N3 166.4(7)
Pt1 N1 C1 N3 -19.6(10)
C2 N1 C1 N2 -14.3(11)
Pt1 N1 C1 N2 159.7(6)
C16 N3 C1 N1 -23.0(12)
C16 N3 C1 N2 157.7(8)
C9 N2 C1 N1 160.7(9)
C9 N2 C1 N3 -20.0(13)
C1 N1 C2 C3 -107.8(8)
Pt1 N1 C2 C3 77.9(7)
C1 N1 C2 C7 75.3(9)
Pt1 N1 C2 C7 -99.0(7)
C7 C2 C3 C4 -1.4(11)
N1 C2 C3 C4 -178.4(7)
C2 C3 C4 C5 1.1(12)
C3 C4 C5 C6 -0.3(13)
C4 C5 C6 C7 -0.1(13)
C8 O4 C7 C6 -2.3(12)
C8 O4 C7 C2 179.4(8)
C5 C6 C7 O4 -178.5(8)
C5 C6 C7 C2 -0.2(12)
C3 C2 C7 O4 179.4(7)
N1 C2 C7 O4 -3.7(10)
C3 C2 C7 C6 1.0(11)
N1 C2 C7 C6 177.9(6)
C1 N2 C9 C10 -32.8(15)
C1 N2 C9 C14 151.4(9)
C14 C9 C10 C11 -3.0(14)
N2 C9 C10 C11 -178.7(9)
C9 C10 C11 C12 3.0(14)
C10 C11 C12 C13 -1.3(16)
C11 C12 C13 C14 -0.3(17)
C15 O5 C14 C13 -2.8(19)
C15 O5 C14 C9 177.7(13)
C12 C13 C14 O5 -179.2(10)
C12 C13 C14 C9 0.3(17)
C10 C9 C14 O5 -179.1(9)
N2 C9 C14 O5 -3.0(13)
C10 C9 C14 C13 1.3(15)
N2 C9 C14 C13 177.4(9)
C1 N3 C16 C17 36.0(11)
C1 N3 C16 C21 -142.4(7)
C21 C16 C17 C18 0.5(11)
N3 C16 C17 C18 -177.7(7)
C21 C16 C17 Pt1 175.7(5)
N3 C16 C17 Pt1 -2.6(9)
C16 C17 C18 C19 -1.9(12)
Pt1 C17 C18 C19 -176.9(7)
C17 C18 C19 C20 1.1(15)
C18 C19 C20 C21 1.2(15)
C22 O6 C21 C20 -10.4(13)
C22 O6 C21 C16 170.4(8)
C19 C20 C21 O6 178.3(8)
C19 C20 C21 C16 -2.5(13)
C17 C16 C21 O6 -179.1(7)
N3 C16 C21 O6 -0.6(10)
C17 C16 C21 C20 1.7(12)
N3 C16 C21 C20 -179.9(7)
Pt1 O2 C25 O3 -1.6(12)
Pt1 O2 C25 C26 -178.8(6)
O3 C25 C26 F2 27.8(14)
O2 C25 C26 F2 -154.6(10)
O3 C25 C26 F3 149.8(10)
O2 C25 C26 F3 -32.6(13)
O3 C25 C26 F1 -92.4(12)
O2 C25 C26 F1 85.2(11)
